data_4326063
loop_
_publ_author_name
'Ines Maria Hauptvogel'
'Ralf Biedermann'
'Nicole Klein'
'Irena Senkovska'
'Amandine Cadiau'
'Dirk Wallacher'
'Ralf Feyerherm'
'Stefan Kaskel'

_publ_contact_author_address
;Department of Inorganic Chemistry
University of Technology Dresden
Bergstrasse 66
D-01069 Dresden 
Germany
;
_publ_contact_author_email 'Stefan.Kaskel@chemie.tu-dresden.de '
_publ_contact_author_fax (+49)035146337287
_publ_contact_author_name 'Stefan Kaskel'
_publ_contact_author_phone '00490351/46334885  '
_publ_section_title
;
 Flexible and Hydrophobic Zn-Based Metal-Organic Framework
;
_journal_name_full 'Inorganic Chemistry'
_journal_page_first 8367
_journal_page_last 8374
_journal_paper_doi 10.1021/ic200937u
_journal_volume 50
_journal_year 2011
_chemical_formula_sum 'C30 H22 O4'
_chemical_formula_weight 446.48
_chemical_name_common Me2adb
_chemical_name_systematic
;
 9,10 bis(p-(4-methoxycarbonyl)phenyl)anthracene
;
_space_group_IT_number 14
_symmetry_cell_setting monoclinic
_symmetry_space_group_name_Hall '-P 2ybc'
_symmetry_space_group_name_H-M 'P 1 21/c 1'
_atom_sites_solution_hydrogens geom
_atom_sites_solution_primary 'charge flipping'
_atom_sites_solution_secondary difmap
_audit_creation_method SHELXL-97
_cell_angle_alpha 90.00
_cell_angle_beta 93.544(13)
_cell_angle_gamma 90.00
_cell_formula_units_Z 2
_cell_length_a 9.3858(17)
_cell_length_b 15.6894(16)
_cell_length_c 7.5523(11)
_cell_measurement_reflns_used 1209
_cell_measurement_temperature 293(2)
_cell_measurement_theta_max 25.45
_cell_measurement_theta_min 2.53
_cell_volume 1110.0(3)
_computing_cell_refinement 'STOE X-Area'
_computing_data_collection 'STOE X-Area'
_computing_data_reduction 'STOE X-Area'
_computing_molecular_graphics 'Diamond 3.2'
_computing_structure_refinement 'SHELXL-97 (Sheldrick, 2008)'
_computing_structure_solution 'Superflip (Palatinus (2007)'
_diffrn_ambient_temperature 293(2)
_diffrn_detector 'image plate (34 cm diameter)'
_diffrn_detector_area_resol_mean 6.67
_diffrn_detector_type STOE
_diffrn_measured_fraction_theta_full 0.945
_diffrn_measured_fraction_theta_max 0.945
_diffrn_measurement_details ' 130 frames, detector distance = 70 mm'
_diffrn_measurement_device '1-circle goniometer'
_diffrn_measurement_device_type 'STOE IPDS 1'
_diffrn_measurement_method 'rotation method'
_diffrn_radiation_monochromator graphite
_diffrn_radiation_source 'fine-focus sealed tube'
_diffrn_radiation_type MoK\a
_diffrn_radiation_wavelength 0.71073
_diffrn_reflns_av_R_equivalents 0.0428
_diffrn_reflns_av_sigmaI/netI 0.0442
_diffrn_reflns_limit_h_max 11
_diffrn_reflns_limit_h_min -8
_diffrn_reflns_limit_k_max 18
_diffrn_reflns_limit_k_min -18
_diffrn_reflns_limit_l_max 9
_diffrn_reflns_limit_l_min -9
_diffrn_reflns_number 4707
_diffrn_reflns_theta_full 25.45
_diffrn_reflns_theta_max 25.45
_diffrn_reflns_theta_min 2.53
_diffrn_source 'sealed X-ray tube, 12 x 0.4 mm long-fine focus'
_exptl_absorpt_coefficient_mu 0.088
_exptl_absorpt_correction_type none
_exptl_crystal_colour yellow
_exptl_crystal_density_diffrn 1.336
_exptl_crystal_description needle
_exptl_crystal_F_000 468
_exptl_crystal_size_max 0.5
_exptl_crystal_size_mid 0.15
_exptl_crystal_size_min 0.15
_refine_diff_density_max 0.162
_refine_diff_density_min -0.126
_refine_diff_density_rms 0.033
_refine_ls_extinction_method none
_refine_ls_goodness_of_fit_ref 1.055
_refine_ls_hydrogen_treatment constr
_refine_ls_matrix_type full
_refine_ls_number_parameters 155
_refine_ls_number_reflns 1940
_refine_ls_number_restraints 0
_refine_ls_restrained_S_all 1.055
_refine_ls_R_factor_all 0.0853
_refine_ls_R_factor_gt 0.0541
_refine_ls_shift/su_max 0.006
_refine_ls_shift/su_mean 0.000
_refine_ls_structure_factor_coef Fsqd
_refine_ls_weighting_details 'calc w=1/[\s^2^(Fo^2^)+(0.0497P)^2^+0.2979P] where P=(Fo^2^+2Fc^2^)/3'
_refine_ls_weighting_scheme calc
_refine_ls_wR_factor_gt 0.1101
_refine_ls_wR_factor_ref 0.1222
_reflns_number_gt 1359
_reflns_number_total 1940
_reflns_threshold_expression >2\s(I)
_cod_data_source_file ic200937u_si_002.cif
_cod_data_source_block Me2adb
_cod_database_code 4326063

loop_
_symmetry_equiv_pos_as_xyz
'x, y, z'
'-x, y+1/2, -z+1/2'
'-x, -y, -z'
'x, -y-1/2, z-1/2'

loop_
_atom_site_label
_atom_site_type_symbol
_atom_site_fract_x
_atom_site_fract_y
_atom_site_fract_z
_atom_site_U_iso_or_equiv
_atom_site_adp_type
_atom_site_occupancy
_atom_site_symmetry_multiplicity
_atom_site_calc_flag
_atom_site_refinement_flags
O1 O 0.16398(19) 0.73173(11) 0.8277(3) 0.0602(6) Uani 1 1 d .
C2 C 0.0529(3) 0.69746(15) 0.7347(3) 0.0433(6) Uani 1 1 d .
C1 C -0.4978(2) 0.95129(13) 0.6573(3) 0.0348(5) Uani 1 1 d .
O2 O 0.0425(2) 0.62273(12) 0.7030(3) 0.0649(6) Uani 1 1 d .
C3 C -0.3879(2) 0.94187(13) 0.5423(3) 0.0351(5) Uani 1 1 d .
C4 C -0.1824(3) 0.73566(14) 0.5952(3) 0.0416(6) Uani 1 1 d .
H4 H -0.1963 0.6783 0.5686 0.050 Uiso 1 1 calc R
C5 C -0.6102(3) 0.91293(17) 0.9263(3) 0.0552(7) Uani 1 1 d .
H5 H -0.6105 0.8808 1.0298 0.066 Uiso 1 1 calc R
C6 C -0.3874(2) 0.98992(13) 0.3855(3) 0.0348(5) Uani 1 1 d .
C7 C -0.2884(3) 0.79388(13) 0.5505(3) 0.0424(6) Uani 1 1 d .
H7 H -0.3738 0.7751 0.4947 0.051 Uiso 1 1 calc R
C8 C -0.1414(3) 0.90639(14) 0.6687(3) 0.0459(6) Uani 1 1 d .
H8 H -0.1263 0.9640 0.6923 0.055 Uiso 1 1 calc R
C9 C -0.5028(3) 0.90375(15) 0.8174(3) 0.0459(6) Uani 1 1 d .
H9 H -0.4299 0.8653 0.8477 0.055 Uiso 1 1 calc R
C10 C -0.2768(3) 0.98270(14) 0.2661(3) 0.0428(6) Uani 1 1 d .
H10 H -0.2019 0.9450 0.2922 0.051 Uiso 1 1 calc R
C11 C -0.0355(3) 0.84827(15) 0.7152(3) 0.0457(6) Uani 1 1 d .
H11 H 0.0500 0.8668 0.7711 0.055 Uiso 1 1 calc R
C12 C -0.0557(2) 0.76236(14) 0.6793(3) 0.0381(5) Uani 1 1 d .
C13 C -0.2702(2) 0.88000(13) 0.5871(3) 0.0364(5) Uani 1 1 d .
C14 C -0.2778(3) 1.02920(17) 0.1154(3) 0.0518(6) Uani 1 1 d .
H14 H -0.2045 1.0230 0.0391 0.062 Uiso 1 1 calc R
C15 C 0.2701(3) 0.67355(19) 0.9033(4) 0.0735(9) Uani 1 1 d .
H15A H 0.2243 0.6303 0.9695 0.110 Uiso 1 1 calc R
H15C H 0.3369 0.7042 0.9807 0.110 Uiso 1 1 calc R
H15B H 0.3196 0.6474 0.8099 0.110 Uiso 1 1 calc R

loop_
_atom_site_aniso_label
_atom_site_aniso_U_11
_atom_site_aniso_U_22
_atom_site_aniso_U_33
_atom_site_aniso_U_23
_atom_site_aniso_U_13
_atom_site_aniso_U_12
O1 0.0427(11) 0.0525(11) 0.0829(12) 0.0072(9) -0.0157(10) 0.0133(8)
C2 0.0377(14) 0.0408(14) 0.0519(13) 0.0080(11) 0.0065(11) 0.0076(11)
C1 0.0352(13) 0.0285(11) 0.0399(11) -0.0026(9) -0.0044(9) -0.0014(9)
O2 0.0594(13) 0.0398(11) 0.0942(14) 0.0017(10) -0.0053(11) 0.0154(8)
C3 0.0338(12) 0.0261(11) 0.0443(11) -0.0029(8) -0.0071(10) -0.0016(8)
C4 0.0430(14) 0.0303(12) 0.0509(12) -0.0028(10) -0.0020(11) 0.0022(10)
C5 0.0636(19) 0.0538(16) 0.0484(14) 0.0090(12) 0.0064(13) -0.0026(13)
C6 0.0329(12) 0.0293(11) 0.0414(11) -0.0055(9) -0.0030(9) -0.0036(9)
C7 0.0373(13) 0.0336(12) 0.0548(13) -0.0048(10) -0.0088(11) 0.0008(10)
C8 0.0424(14) 0.0301(12) 0.0637(14) -0.0028(10) -0.0100(12) -0.0004(10)
C9 0.0475(15) 0.0402(13) 0.0492(13) 0.0061(10) -0.0025(12) 0.0023(11)
C10 0.0357(13) 0.0401(13) 0.0526(14) -0.0064(10) 0.0016(11) 0.0013(10)
C11 0.0331(13) 0.0413(14) 0.0613(14) 0.0002(11) -0.0093(11) 0.0006(10)
C12 0.0364(13) 0.0357(12) 0.0425(11) 0.0043(9) 0.0040(10) 0.0050(9)
C13 0.0325(13) 0.0325(12) 0.0437(12) 0.0005(9) -0.0020(10) 0.0040(9)
C14 0.0483(16) 0.0563(16) 0.0522(14) -0.0050(12) 0.0134(12) -0.0064(12)
C15 0.059(2) 0.078(2) 0.082(2) 0.0104(16) -0.0136(16) 0.0323(16)

loop_
_atom_type_symbol
_atom_type_description
_atom_type_scat_dispersion_real
_atom_type_scat_dispersion_imag
_atom_type_scat_source
C C 0.0033 0.0016 'International Tables Vol C Tables 4.2.6.8 and 6.1.1.4'
H H 0.0000 0.0000 'International Tables Vol C Tables 4.2.6.8 and 6.1.1.4'
O O 0.0106 0.0060 'International Tables Vol C Tables 4.2.6.8 and 6.1.1.4'

loop_
_geom_angle_atom_site_label_1
_geom_angle_atom_site_label_2
_geom_angle_atom_site_label_3
_geom_angle
_geom_angle_site_symmetry_3
C2 O1 C15 116.8(2) .
O2 C2 O1 123.4(2) .
O2 C2 C12 124.6(2) .
O1 C2 C12 111.9(2) .
C3 C1 C9 122.5(2) .
C3 C1 C6 119.96(19) 3_476
C9 C1 C6 117.6(2) 3_476
C1 C3 C6 120.58(19) .
C1 C3 C13 119.48(19) .
C6 C3 C13 119.9(2) .
C7 C4 C12 120.1(2) .
C9 C5 C14 120.5(2) 3_476
C3 C6 C10 122.2(2) .
C3 C6 C1 119.5(2) 3_476
C10 C6 C1 118.32(19) 3_476
C4 C7 C13 121.3(2) .
C11 C8 C13 120.7(2) .
C5 C9 C1 121.8(2) .
C14 C10 C6 121.6(2) .
C8 C11 C12 120.4(2) .
C4 C12 C11 119.3(2) .
C4 C12 C2 118.7(2) .
C11 C12 C2 122.0(2) .
C8 C13 C7 118.2(2) .
C8 C13 C3 121.28(19) .
C7 C13 C3 120.48(19) .
C10 C14 C5 120.2(3) 3_476

loop_
_geom_bond_atom_site_label_1
_geom_bond_atom_site_label_2
_geom_bond_distance
_geom_bond_site_symmetry_2
O1 C2 1.334(3) .
O1 C15 1.442(3) .
C2 O2 1.200(3) .
C2 C12 1.483(3) .
C1 C3 1.397(3) .
C1 C9 1.424(3) .
C1 C6 1.440(3) 3_476
C3 C6 1.404(3) .
C3 C13 1.494(3) .
C4 C7 1.377(3) .
C4 C12 1.378(3) .
C5 C9 1.348(4) .
C5 C14 1.410(4) 3_476
C6 C10 1.421(3) .
C6 C1 1.440(3) 3_476
C7 C13 1.388(3) .
C8 C11 1.378(3) .
C8 C13 1.385(3) .
C10 C14 1.351(3) .
C11 C12 1.386(3) .
C14 C5 1.410(4) 3_476
